data_1515636
loop_
_publ_author_name
'Alkordi, Mohamed H.'
'Belof, Jonathan L.'
'Rivera, Edwin'
'Wojtas, Lukasz'
'Eddaoudi, Mohamed'

_publ_section_title
;
 Insight into the construction of metal--organic polyhedra: metal--organic
 cubes as a case study
;
_journal_issue 9
_journal_name_full 'Chemical Science'
_journal_page_first 1695
_journal_paper_doi 10.1039/c1sc00269d
_journal_volume 2
_journal_year 2011
_chemical_formula_sum 'C132 H168 Cl12 Co8 N72 O40'
_chemical_formula_weight 4300.22
_chemical_name_systematic
;
?
;
_space_group_IT_number 15
_symmetry_cell_setting monoclinic
_symmetry_space_group_name_Hall '-C 2yc'
_symmetry_space_group_name_H-M 'C 1 2/c 1'
_atom_sites_solution_hydrogens geom
_atom_sites_solution_primary direct
_atom_sites_solution_secondary difmap
_audit_creation_method SHELXL-97
_audit_update_record
;
2009-09-02 # Formatted by publCIF
;
_cell_angle_alpha 90.00
_cell_angle_beta 116.116(5)
_cell_angle_gamma 90.00
_cell_formula_units_Z 4
_cell_length_a 33.008(8)
_cell_length_b 19.253(5)
_cell_length_c 32.654(7)
_cell_measurement_temperature 100(2)
_cell_volume 18633(8)
_computing_cell_refinement 'SAINT (Bruker, 2002)'
_computing_data_collection 'SMART (Bruker, 2002)'
_computing_data_reduction 'SAINT (Bruker, 2002)'
_computing_publication_material 'SHELXL-97 (Sheldrick, 1997)'
_computing_structure_refinement 'SHELXL-97 (Sheldrick, 1997)'
_computing_structure_solution 'SHELXS-97 (Sheldrick, 1990)'
_diffrn_ambient_temperature 100(2)
_diffrn_measured_fraction_theta_full 0.983
_diffrn_measured_fraction_theta_max 0.983
_diffrn_measurement_device_type 'BRUKER SMART APEX CCD'
_diffrn_measurement_method 'phi and omega scans'
_diffrn_radiation_monochromator graphite
_diffrn_radiation_source 'fine-focus sealed tube'
_diffrn_radiation_type CuK\a
_diffrn_radiation_wavelength 1.54178
_diffrn_reflns_av_R_equivalents 0.1568
_diffrn_reflns_av_sigmaI/netI 0.1144
_diffrn_reflns_limit_h_max 35
_diffrn_reflns_limit_h_min -31
_diffrn_reflns_limit_k_max 20
_diffrn_reflns_limit_k_min -20
_diffrn_reflns_limit_l_max 34
_diffrn_reflns_limit_l_min -34
_diffrn_reflns_number 48750
_diffrn_reflns_theta_full 55.09
_diffrn_reflns_theta_max 55.09
_diffrn_reflns_theta_min 2.74
_exptl_absorpt_coefficient_mu 7.785
_exptl_absorpt_correction_type multi-scan
_exptl_absorpt_process_details 'SADABS; (Sheldrick, 2003)'
_exptl_crystal_colour red
_exptl_crystal_density_diffrn 1.533
_exptl_crystal_density_method 'not measured'
_exptl_crystal_description polyhedra
_exptl_crystal_F_000 8816
_exptl_crystal_size_max 0.10
_exptl_crystal_size_mid 0.10
_exptl_crystal_size_min 0.10
_refine_diff_density_max 0.531
_refine_diff_density_min -0.624
_refine_diff_density_rms 0.090
_refine_ls_extinction_method none
_refine_ls_goodness_of_fit_ref 1.022
_refine_ls_hydrogen_treatment constr
_refine_ls_matrix_type full
_refine_ls_number_parameters 1272
_refine_ls_number_reflns 11569
_refine_ls_number_restraints 5
_refine_ls_restrained_S_all 1.022
_refine_ls_R_factor_all 0.1305
_refine_ls_R_factor_gt 0.0714
_refine_ls_shift/su_max 0.004
_refine_ls_shift/su_mean 0.000
_refine_ls_structure_factor_coef Fsqd
_refine_ls_weighting_details 'calc w=1/[\s^2^(Fo^2^)+(0.0961P)^2^+49.0272P] where P=(Fo^2^+2Fc^2^)/3'
_refine_ls_weighting_scheme calc
_refine_ls_wR_factor_gt 0.1662
_refine_ls_wR_factor_ref 0.1988
_reflns_number_gt 7037
_reflns_number_total 11569
_reflns_threshold_expression >2sigma(I)
_cod_data_source_file c1sc00269d.txt
_cod_data_source_block 1f
_cod_original_cell_volume 18633(7)
_cod_database_code 1515636

loop_
_symmetry_equiv_pos_as_xyz
'x, y, z'
'-x, y, -z+1/2'
'x+1/2, y+1/2, z'
'-x+1/2, y+1/2, -z+1/2'
'-x, -y, -z'
'x, -y, z-1/2'
'-x+1/2, -y+1/2, -z'
'x+1/2, -y+1/2, z-1/2'

loop_
_atom_site_label
_atom_site_type_symbol
_atom_site_fract_x
_atom_site_fract_y
_atom_site_fract_z
_atom_site_U_iso_or_equiv
_atom_site_adp_type
_atom_site_occupancy
_atom_site_symmetry_multiplicity
_atom_site_calc_flag
_atom_site_refinement_flags
Co1 Co 0.36601(4) 0.14912(6) 0.15675(4) 0.0225(3) Uani 1 1 d .
Co2 Co 0.22839(4) 0.51481(6) 0.01444(4) 0.0231(3) Uani 1 1 d .
Co3 Co 0.40164(4) 0.37469(6) 0.05090(4) 0.0225(3) Uani 1 1 d .
Co4 Co 0.19189(4) 0.29134(7) 0.11887(4) 0.0251(3) Uani 1 1 d .
C1 C 0.3186(2) 0.0904(4) 0.0612(3) 0.0233(19) Uani 1 1 d .
H1 H 0.3249 0.1258 0.0445 0.028 Uiso 1 1 calc R
C2 C 0.3164(3) 0.0309(4) 0.1169(3) 0.028(2) Uani 1 1 d .
C3 C 0.2921(2) -0.0039(4) 0.0770(3) 0.0246(19) Uani 1 1 d .
C4 C 0.2640(2) -0.0663(4) 0.0614(3) 0.027(2) Uani 1 1 d .
C5 C 0.2216(3) -0.1614(5) 0.0727(3) 0.040(2) Uani 1 1 d .
H5A H 0.1894 -0.1481 0.0610 0.048 Uiso 1 1 calc R
H5B H 0.2288 -0.1945 0.0982 0.048 Uiso 1 1 calc R
C6 C 0.2296(3) -0.1955(4) 0.0352(3) 0.038(2) Uani 1 1 d .
H6A H 0.2072 -0.2331 0.0211 0.046 Uiso 1 1 calc R
H6B H 0.2601 -0.2164 0.0483 0.046 Uiso 1 1 calc R
C7 C 0.2254(3) -0.1429(4) -0.0010(3) 0.034(2) Uani 1 1 d .
H7A H 0.2340 -0.1650 -0.0234 0.041 Uiso 1 1 calc R
H7B H 0.1936 -0.1276 -0.0174 0.041 Uiso 1 1 calc R
C8 C 0.3316(3) 0.0223(5) 0.1664(3) 0.030(2) Uani 1 1 d .
C9 C 0.3648(3) 0.0768(4) 0.2392(3) 0.033(2) Uani 1 1 d .
H9A H 0.3589 0.1231 0.2486 0.040 Uiso 1 1 calc R
H9B H 0.3976 0.0675 0.2559 0.040 Uiso 1 1 calc R
C10 C 0.3392(4) 0.0225(5) 0.2515(3) 0.056(3) Uani 1 1 d .
H10A H 0.3072 0.0365 0.2396 0.068 Uiso 1 1 calc R
H10B H 0.3518 0.0189 0.2851 0.068 Uiso 1 1 calc R
C11 C 0.3423(4) -0.0478(5) 0.2318(3) 0.060(3) Uani 1 1 d .
H11A H 0.3739 -0.0644 0.2458 0.071 Uiso 1 1 calc R
H11B H 0.3235 -0.0824 0.2380 0.071 Uiso 1 1 calc R
C12 C 0.2707(3) 0.2076(4) 0.1204(2) 0.0236(19) Uani 1 1 d .
H12 H 0.2556 0.1787 0.0945 0.028 Uiso 1 1 calc R
C13 C 0.2837(3) 0.2884(4) 0.1714(2) 0.0226(18) Uani 1 1 d .
C14 C 0.3229(3) 0.2523(4) 0.1825(2) 0.027(2) Uani 1 1 d .
C15 C 0.2685(3) 0.3471(4) 0.1881(3) 0.030(2) Uani 1 1 d .
C16 C 0.2058(3) 0.4112(5) 0.1856(3) 0.040(2) Uani 1 1 d .
H16A H 0.2035 0.3993 0.2140 0.048 Uiso 1 1 calc R
H16B H 0.1752 0.4220 0.1617 0.048 Uiso 1 1 calc R
C17 C 0.2361(3) 0.4748(5) 0.1939(3) 0.043(2) Uani 1 1 d .
H17A H 0.2378 0.4881 0.1654 0.052 Uiso 1 1 calc R
H17B H 0.2238 0.5145 0.2040 0.052 Uiso 1 1 calc R
C18 C 0.2825(3) 0.4562(5) 0.2302(3) 0.043(2) Uani 1 1 d .
H18A H 0.3039 0.4942 0.2333 0.052 Uiso 1 1 calc R
H18B H 0.2815 0.4507 0.2599 0.052 Uiso 1 1 calc R
C19 C 0.3693(3) 0.2502(4) 0.2188(3) 0.028(2) Uani 1 1 d .
C20 C 0.4432(3) 0.2035(4) 0.2443(3) 0.034(2) Uani 1 1 d .
H20A H 0.4623 0.1942 0.2286 0.041 Uiso 1 1 calc R
H20B H 0.4469 0.1643 0.2653 0.041 Uiso 1 1 calc R
C21 C 0.4582(3) 0.2702(5) 0.2713(3) 0.043(2) Uani 1 1 d .
H21A H 0.4894 0.2648 0.2956 0.051 Uiso 1 1 calc R
H21B H 0.4582 0.3084 0.2509 0.051 Uiso 1 1 calc R
C22 C 0.4271(3) 0.2877(6) 0.2920(3) 0.056(3) Uani 1 1 d .
H22A H 0.4298 0.2524 0.3151 0.067 Uiso 1 1 calc R
H22B H 0.4351 0.3335 0.3072 0.067 Uiso 1 1 calc R
C23 C 0.3062(3) 0.4262(4) 0.0204(3) 0.0236(19) Uani 1 1 d .
H23 H 0.2913 0.4005 -0.0070 0.028 Uiso 1 1 calc R
C24 C 0.3172(2) 0.4976(4) 0.0760(2) 0.0236(19) Uani 1 1 d .
C25 C 0.3584(3) 0.4672(4) 0.0836(2) 0.027(2) Uani 1 1 d .
C26 C 0.2996(3) 0.5454(4) 0.0980(3) 0.0255(19) Uani 1 1 d .
C27 C 0.2356(3) 0.6115(4) 0.0907(3) 0.032(2) Uani 1 1 d .
H27A H 0.2176 0.5846 0.1028 0.038 Uiso 1 1 calc R
H27B H 0.2145 0.6416 0.0658 0.038 Uiso 1 1 calc R
C28 C 0.2692(3) 0.6569(5) 0.1285(3) 0.043(2) Uani 1 1 d .
H28A H 0.2827 0.6909 0.1153 0.051 Uiso 1 1 calc R
H28B H 0.2535 0.6830 0.1433 0.051 Uiso 1 1 calc R
C29 C 0.3060(3) 0.6129(5) 0.1634(3) 0.044(2) Uani 1 1 d .
H29A H 0.3301 0.6432 0.1852 0.053 Uiso 1 1 calc R
H29B H 0.2935 0.5853 0.1808 0.053 Uiso 1 1 calc R
C30 C 0.4063(3) 0.4708(5) 0.1164(3) 0.031(2) Uani 1 1 d .
C31 C 0.4695(3) 0.5185(5) 0.1822(3) 0.051(3) Uani 1 1 d .
H31A H 0.4874 0.5495 0.1723 0.061 Uiso 1 1 calc R
H31B H 0.4724 0.5353 0.2121 0.061 Uiso 1 1 calc R
C32 C 0.4868(3) 0.4470(5) 0.1870(3) 0.042(2) Uani 1 1 d .
H32A H 0.4713 0.4172 0.2004 0.050 Uiso 1 1 calc R
H32B H 0.5195 0.4464 0.2077 0.050 Uiso 1 1 calc R
C33 C 0.4789(2) 0.4191(5) 0.1414(3) 0.035(2) Uani 1 1 d .
H33A H 0.4977 0.4452 0.1299 0.041 Uiso 1 1 calc R
H33B H 0.4882 0.3698 0.1445 0.041 Uiso 1 1 calc R
C34 C 0.3862(3) 0.4425(4) -0.0300(3) 0.027(2) Uani 1 1 d .
C35 C 0.4299(3) 0.5170(4) 0.0326(3) 0.033(2) Uani 1 1 d .
H35A H 0.4572 0.5102 0.0617 0.040 Uiso 1 1 calc R
H35B H 0.4086 0.5465 0.0388 0.040 Uiso 1 1 calc R
C36 C 0.4425(3) 0.5530(5) -0.0015(3) 0.045(2) Uani 1 1 d .
H36A H 0.4554 0.5993 0.0103 0.054 Uiso 1 1 calc R
H36B H 0.4655 0.5253 -0.0059 0.054 Uiso 1 1 calc R
C37 C 0.4013(3) 0.5609(5) -0.0462(3) 0.044(2) Uani 1 1 d .
H37A H 0.3801 0.5941 -0.0430 0.052 Uiso 1 1 calc R
H37B H 0.4100 0.5790 -0.0696 0.052 Uiso 1 1 calc R
C38 C 0.3675(2) 0.3734(4) -0.0430(3) 0.0251(19) Uani 1 1 d .
C39 C 0.3483(2) 0.3332(4) -0.0819(2) 0.0249(19) Uani 1 1 d .
C40 C 0.3487(2) 0.2734(4) -0.0249(2) 0.0236(19) Uani 1 1 d .
H40 H 0.3443 0.2369 -0.0078 0.028 Uiso 1 1 calc R
C41 C 0.3391(3) 0.3367(5) -0.1302(3) 0.030(2) Uani 1 1 d .
C42 C 0.3445(4) 0.3917(5) -0.1939(3) 0.054(3) Uani 1 1 d .
H42A H 0.3682 0.3670 -0.1989 0.065 Uiso 1 1 calc R
H42B H 0.3433 0.4403 -0.2043 0.065 Uiso 1 1 calc R
C43 C 0.3001(4) 0.3574(5) -0.2204(3) 0.058(3) Uani 1 1 d .
H43A H 0.2934 0.3561 -0.2531 0.070 Uiso 1 1 calc R
H43B H 0.2761 0.3847 -0.2174 0.070 Uiso 1 1 calc R
C44 C 0.3004(3) 0.2843(5) -0.2034(3) 0.038(2) Uani 1 1 d .
H44A H 0.2696 0.2644 -0.2189 0.045 Uiso 1 1 calc R
H44B H 0.3209 0.2551 -0.2108 0.045 Uiso 1 1 calc R
C45 C 0.2232(2) 0.3880(4) 0.0663(2) 0.0188(17) Uani 1 1 d .
H45 H 0.2515 0.3674 0.0727 0.023 Uiso 1 1 calc R
C46 C 0.1572(2) 0.4075(4) 0.0640(3) 0.027(2) Uani 1 1 d .
C47 C 0.1652(3) 0.4579(4) 0.0399(3) 0.029(2) Uani 1 1 d .
C48 C 0.1436(3) 0.5187(5) 0.0124(3) 0.039(2) Uani 1 1 d .
C49 C 0.1495(3) 0.6159(4) -0.0312(3) 0.035(2) Uani 1 1 d .
H49A H 0.1640 0.6215 -0.0518 0.042 Uiso 1 1 calc R
H49B H 0.1557 0.6582 -0.0121 0.042 Uiso 1 1 calc R
C50 C 0.0994(4) 0.6073(7) -0.0589(5) 0.094(5) Uani 1 1 d .
H50A H 0.0864 0.6507 -0.0759 0.113 Uiso 1 1 calc R
H50B H 0.0934 0.5695 -0.0814 0.113 Uiso 1 1 calc R
C51 C 0.0776(4) 0.5909(7) -0.0292(6) 0.120(7) Uani 1 1 d .
H51A H 0.0783 0.6324 -0.0111 0.144 Uiso 1 1 calc R
H51B H 0.0457 0.5782 -0.0483 0.144 Uiso 1 1 calc R
C52 C 0.0544(6) 0.4085(12) 0.0860(8) 0.211(14) Uani 1 1 d .
H52A H 0.0560 0.4398 0.1107 0.253 Uiso 1 1 calc R
H52B H 0.0243 0.4147 0.0599 0.253 Uiso 1 1 calc R
C53 C 0.0577(5) 0.3462(8) 0.0999(7) 0.124(7) Uani 1 1 d .
H53A H 0.0373 0.3181 0.0735 0.149 Uiso 1 1 calc R
H53B H 0.0447 0.3452 0.1221 0.149 Uiso 1 1 calc R
C54 C 0.1013(3) 0.3077(6) 0.1215(3) 0.053(3) Uani 1 1 d .
H54A H 0.1146 0.3138 0.1550 0.063 Uiso 1 1 calc R
H54B H 0.0956 0.2575 0.1148 0.063 Uiso 1 1 calc R
C55 C 0.3673(2) 0.2719(4) 0.0988(2) 0.0194(18) Uani 1 1 d .
H55 H 0.3406 0.2953 0.0955 0.023 Uiso 1 1 calc R
C56 C 0.4294(3) 0.2479(4) 0.0945(3) 0.028(2) Uani 1 1 d .
C57 C 0.4204(3) 0.1948(4) 0.1174(2) 0.0243(19) Uani 1 1 d .
C58 C 0.4393(3) 0.1287(4) 0.1385(3) 0.030(2) Uani 1 1 d .
C59 C 0.4911(4) 0.0313(6) 0.1506(4) 0.061(3) Uani 1 1 d .
H59A H 0.5235 0.0291 0.1579 0.074 Uiso 1 1 calc R
H59B H 0.4753 -0.0062 0.1285 0.074 Uiso 1 1 calc R
C60 C 0.4368(3) 0.0344(4) 0.1838(3) 0.037(2) Uani 1 1 d .
H60A H 0.4172 -0.0022 0.1633 0.045 Uiso 1 1 calc R
H60B H 0.4347 0.0317 0.2130 0.045 Uiso 1 1 calc R
C61 C 0.4852(3) 0.0216(6) 0.1923(3) 0.057(3) Uani 1 1 d .
H61A H 0.5053 0.0540 0.2161 0.068 Uiso 1 1 calc R
H61B H 0.4940 -0.0264 0.2037 0.068 Uiso 1 1 calc R
C62 C 0.4647(3) 0.2691(5) 0.0810(3) 0.031(2) Uani 1 1 d .
C63 C 0.4872(3) 0.3490(5) 0.0396(3) 0.035(2) Uani 1 1 d .
H63A H 0.5077 0.3847 0.0602 0.042 Uiso 1 1 calc R
H63B H 0.4702 0.3703 0.0092 0.042 Uiso 1 1 calc R
C64 C 0.5145(3) 0.2892(5) 0.0359(4) 0.059(3) Uani 1 1 d .
H64A H 0.4944 0.2568 0.0121 0.071 Uiso 1 1 calc R
H64B H 0.5372 0.3068 0.0263 0.071 Uiso 1 1 calc R
C65 C 0.5375(3) 0.2515(6) 0.0792(4) 0.064(3) Uani 1 1 d .
H65A H 0.5612 0.2810 0.1021 0.076 Uiso 1 1 calc R
H65B H 0.5519 0.2089 0.0747 0.076 Uiso 1 1 calc R
C086 C 0.1239(3) 0.3885(6) 0.0799(3) 0.047(3) Uani 1 1 d .
Cl1 Cl 0.88803(9) 0.9724(2) 0.23002(11) 0.0871(11) Uani 1 1 d .
Cl2 Cl 0.71112(9) 0.46519(16) 0.15320(8) 0.0653(8) Uani 1 1 d .
Cl3 Cl 0.10506(18) 0.7887(3) 0.9818(2) 0.0756(16) Uani 0.60 1 d P
Cl4 Cl 0.4704(2) 0.0947(3) 0.03341(17) 0.0588(15) Uani 0.50 1 d P
Cl5 Cl 0.5808(3) 0.1321(5) 0.1574(2) 0.165(3) Uani 0.70 1 d P
Cl6 Cl 0.1471(3) 0.2356(6) 0.4099(3) 0.226(5) Uani 0.80 1 d P
Cl9 Cl 0.9248(4) 0.1303(8) 0.2521(4) 0.143(4) Uani 0.40 1 d P
Cl11 Cl 0.2500 0.2500 0.0000 0.0404(8) Uani 1 2 d S
Cl12 Cl 0.0840(4) 0.1662(5) 0.3337(4) 0.146(3) Uani 0.50 1 d P
N1 N 0.33229(19) 0.0912(3) 0.10617(19) 0.0227(15) Uani 1 1 d .
N2 N 0.2948(2) 0.0327(3) 0.0427(2) 0.0239(15) Uani 1 1 d .
N3 N 0.31467(19) 0.2021(3) 0.1498(2) 0.0234(15) Uani 1 1 d .
N4 N 0.2509(2) 0.2597(3) 0.13270(19) 0.0235(15) Uani 1 1 d .
N5 N 0.2543(2) -0.0826(3) 0.0193(2) 0.0256(16) Uani 1 1 d .
N6 N 0.2501(2) -0.0993(3) 0.0892(2) 0.0310(17) Uani 1 1 d .
N7 N 0.3262(2) -0.0388(4) 0.1829(2) 0.0389(18) Uani 1 1 d .
N8 N 0.3515(2) 0.0771(3) 0.1901(2) 0.0279(16) Uani 1 1 d .
N9 N 0.3959(2) 0.2083(3) 0.2106(2) 0.0270(16) Uani 1 1 d .
N10 N 0.3812(2) 0.2892(4) 0.2561(2) 0.0385(19) Uani 1 1 d D
N11 N 0.2982(3) 0.3918(4) 0.2184(2) 0.0369(19) Uani 1 1 d .
N12 N 0.2242(2) 0.3519(3) 0.1711(2) 0.0297(17) Uani 1 1 d .
N13 N 0.3501(2) 0.4210(3) 0.04866(19) 0.0223(15) Uani 1 1 d .
N14 N 0.28608(19) 0.4720(3) 0.03577(19) 0.0226(15) Uani 1 1 d .
N15 N 0.2578(2) 0.5637(3) 0.0724(2) 0.0276(16) Uani 1 1 d .
N16 N 0.3245(2) 0.5667(4) 0.1409(2) 0.0395(19) Uani 1 1 d D
N17 N 0.4212(2) 0.5200(4) 0.1480(2) 0.044(2) Uani 1 1 d .
N18 N 0.4309(2) 0.4249(3) 0.1081(2) 0.0278(16) Uani 1 1 d .
N19 N 0.45571(19) 0.3260(3) 0.0575(2) 0.0235(15) Uani 1 1 d .
N20 N 0.5030(3) 0.2333(4) 0.0949(3) 0.047(2) Uani 1 1 d D
N21 N 0.4725(2) 0.0991(4) 0.1304(3) 0.047(2) Uani 1 1 d .
N22 N 0.4212(2) 0.1024(3) 0.16306(19) 0.0236(15) Uani 1 1 d .
N23 N 0.3953(2) 0.2956(3) 0.08261(19) 0.0212(15) Uani 1 1 d .
N24 N 0.3812(2) 0.2120(3) 0.12012(19) 0.0220(15) Uani 1 1 d .
N25 N 0.36829(19) 0.3339(3) -0.00783(19) 0.0211(15) Uani 1 1 d .
N26 N 0.3361(2) 0.2717(3) -0.0698(2) 0.0258(16) Uani 1 1 d .
N27 N 0.3152(2) 0.2843(3) -0.1541(2) 0.0269(16) Uani 1 1 d .
N28 N 0.3550(2) 0.3904(4) -0.1455(2) 0.0405(19) Uani 1 1 d .
N29 N 0.3799(2) 0.4929(4) -0.0601(2) 0.0397(19) Uani 1 1 d D
N30 N 0.4092(2) 0.4503(3) 0.0149(2) 0.0249(15) Uani 1 1 d .
N31 N 0.2071(2) 0.4456(3) 0.0418(2) 0.0234(15) Uani 1 1 d .
N32 N 0.1939(2) 0.3638(3) 0.0805(2) 0.0245(15) Uani 1 1 d .
N33 N 0.1336(2) 0.3320(4) 0.1048(2) 0.0296(17) Uani 1 1 d .
N34 N 0.0894(4) 0.4303(7) 0.0714(5) 0.134(6) Uani 1 1 d .
N35 N 0.1004(3) 0.5339(5) 0.0012(4) 0.073(3) Uani 1 1 d D
N36 N 0.1688(2) 0.5544(3) -0.0015(2) 0.0308(17) Uani 1 1 d .
O1 O -0.0027(6) 0.2020(9) 0.3213(6) 0.103(5) Uiso 0.55 1 d P
O6 O 0.5838(4) 0.4549(6) 0.1642(4) 0.116(3) Uiso 1 1 d .
O8 O 0.6809(5) 0.2230(8) 0.2030(5) 0.093(4) Uiso 0.70 1 d P
O9 O 0.6720(5) 0.2135(8) 0.1760(6) 0.107(4) Uiso 0.78 1 d P
O10 O 0.6624(7) 0.1345(12) 0.1468(8) 0.121(7) Uiso 0.50 1 d P
O11 O 0.6370(7) 0.2561(12) 0.0742(8) 0.117(7) Uiso 0.50 1 d P
O13 O 0.5764(4) 0.0833(7) 0.0731(4) 0.091(4) Uiso 0.70 1 d P
O14 O 0.5902(11) 0.0388(17) 0.1125(10) 0.086(9) Uiso 0.30 1 d P
O16 O 0.8181(6) 0.3002(9) 0.1853(6) 0.118(6) Uiso 0.70 1 d P
O17 O 0.8840(8) 0.2579(13) 0.2639(8) 0.038(5) Uiso 0.30 1 d P
O18 O 0.9093(14) 0.291(2) 0.2796(13) 0.070(11) Uiso 0.20 1 d P
O29 O 0.6333(4) 0.1911(8) 0.0668(5) 0.095(4) Uiso 0.70 1 d P
O101 O 0.5457(4) 0.5680(7) 0.1047(4) 0.109(4) Uiso 1 1 d .
O102 O 0.6431(6) 0.3550(10) 0.1452(6) 0.139(6) Uiso 0.70 1 d P
O103 O 0.8377(9) 0.2742(13) 0.2125(9) 0.059(6) Uiso 0.30 1 d P
O104 O -0.0553(13) 0.366(2) 0.2184(19) 0.121(15) Uiso 0.30 1 d P
O107 O 0.4925(5) 0.0629(8) 0.0468(5) 0.089(5) Uiso 0.70 1 d P
O108 O -0.0594(10) 0.3532(18) 0.1938(13) 0.164(11) Uiso 0.60 1 d P
O109 O 0.6498(15) 0.254(3) 0.1504(16) 0.094(13) Uiso 0.20 1 d P
O110 O 0.0086(6) 0.1701(10) 0.4062(6) 0.232(8) Uiso 1 1 d .
O111 O 0.5561(9) 0.5225(17) 0.1143(12) 0.018(7) Uiso 0.20 1 d P
O112 O 0.7520(4) 0.3222(5) 0.2025(3) 0.100(3) Uiso 1 1 d .
O200 O 0.8817(7) 0.9321(13) 0.2022(8) 0.014(6) Uiso 0.20 1 d P
O203 O 0.921(2) 0.060(3) 0.273(2) 0.130(19) Uiso 0.20 1 d P
O205 O 0.6352(6) 0.3750(10) 0.1683(7) 0.095(6) Uiso 0.50 1 d P
O300 O -0.034(4) 0.313(6) 0.197(4) 0.24(4) Uiso 0.20 1 d P
O301 O 0.010(2) 0.307(3) 0.345(2) 0.24(3) Uiso 0.30 1 d P
O302 O 0.910(2) 0.232(3) 0.264(2) 0.21(2) Uiso 0.30 1 d P
O303 O 0.112(2) 0.181(3) 0.391(2) 0.15(2) Uiso 0.20 1 d P
O304 O 0.6260(10) 0.2261(19) 0.0478(11) 0.043(8) Uiso 0.20 1 d P
O305 O 0.6507(15) 0.137(3) 0.1119(18) 0.098(14) Uiso 0.20 1 d P
O400 O 0.8550(4) 0.3383(6) 0.1383(4) 0.131(4) Uiso 1 1 d .
O401 O -0.0358(3) 0.3553(4) 0.2977(4) 0.092(3) Uani 1 1 d .
O555 O 0.4889(16) 0.031(3) 0.0153(16) 0.025(12) Uiso 0.10 1 d P
O556 O 0.6008(14) 0.420(2) 0.1683(13) 0.006(10) Uiso 0.10 1 d P
O558 O 0.013(2) 0.225(4) 0.428(2) 0.055(18) Uiso 0.10 1 d P
O559 O 0.6936(13) 0.267(2) 0.2084(13) 0.005(9) Uiso 0.10 1 d P
O560 O 0.954(5) 0.187(8) 0.243(5) 0.19(6) Uiso 0.10 1 d P
O561 O 0.9344(17) 0.103(3) 0.2899(18) 0.026(13) Uiso 0.10 1 d P
O562 O -0.051(2) 0.376(4) 0.254(3) 0.062(19) Uiso 0.10 1 d P
O563 O 0.051(3) 0.209(5) 0.323(3) 0.08(2) Uiso 0.10 1 d P
O564 O 0.5528(6) 0.5518(10) 0.0897(6) 0.019(4) Uiso 0.30 1 d P
O600 O -0.040(2) 0.181(4) 0.325(2) 0.17(2) Uiso 0.20 1 d P
O601 O 0.777(2) 0.311(4) 0.194(2) 0.054(18) Uiso 0.10 1 d P
O602 O 0.679(3) 0.417(4) 0.141(3) 0.08(2) Uiso 0.10 1 d P
O604 O 0.829(2) 0.308(3) 0.168(2) 0.040(16) Uiso 0.10 1 d P
O605 O 0.566(2) 0.063(3) 0.099(2) 0.13(2) Uiso 0.20 1 d P
O606 O 0.876(3) 0.276(5) 0.243(4) 0.19(4) Uiso 0.20 1 d P
O607 O -0.062(5) 0.369(7) 0.161(5) 0.31(7) Uiso 0.20 1 d P
O701 O 0.102(3) 0.810(5) 0.960(3) 0.07(3) Uiso 0.10 1 d P
O702 O 0.5624(18) 0.505(3) 0.133(2) 0.028(17) Uiso 0.10 1 d P
O703 O 0.725(3) 0.280(5) 0.197(3) 0.08(2) Uiso 0.10 1 d P
O704 O 0.036(2) 0.228(4) 0.379(2) 0.16(2) Uiso 0.20 1 d P
O705 O -0.044(3) 0.158(5) 0.362(3) 0.02(2) Uiso 0.05 1 d P
H101 H 0.327(3) 0.392(4) 0.221(2) 0.025 Uiso 1 1 d .
H102 H 0.3589(17) 0.292(4) 0.263(2) 0.025 Uiso 1 1 d D
H103 H 0.508(2) 0.198(2) 0.113(2) 0.025 Uiso 1 1 d D
H202 H 0.085(2) 0.496(2) -0.002(2) 0.025 Uiso 1 1 d D
H200 H 0.3485(15) 0.543(3) 0.158(2) 0.025 Uiso 1 1 d D
H201 H 0.3564(15) 0.493(4) -0.0863(12) 0.025 Uiso 1 1 d D

loop_
_atom_site_aniso_label
_atom_site_aniso_U_11
_atom_site_aniso_U_22
_atom_site_aniso_U_33
_atom_site_aniso_U_23
_atom_site_aniso_U_13
_atom_site_aniso_U_12
Co1 0.0241(7) 0.0222(8) 0.0190(7) 0.0004(6) 0.0075(5) -0.0025(6)
Co2 0.0241(7) 0.0204(8) 0.0223(7) -0.0003(6) 0.0077(5) 0.0010(5)
Co3 0.0218(7) 0.0210(8) 0.0213(7) 0.0020(6) 0.0064(5) -0.0002(5)
Co4 0.0247(7) 0.0298(8) 0.0214(7) 0.0004(6) 0.0106(5) -0.0006(6)
C1 0.025(5) 0.019(5) 0.027(5) 0.001(4) 0.013(3) -0.001(4)
C2 0.033(5) 0.028(5) 0.026(5) -0.003(4) 0.017(4) -0.001(4)
C3 0.024(5) 0.021(5) 0.027(5) -0.003(4) 0.010(4) -0.001(4)
C4 0.023(5) 0.023(5) 0.033(5) -0.002(4) 0.009(4) -0.001(4)
C5 0.036(6) 0.030(6) 0.055(6) 0.004(5) 0.021(4) -0.010(4)
C6 0.057(6) 0.019(5) 0.035(5) -0.005(4) 0.017(4) -0.006(4)
C7 0.045(5) 0.023(5) 0.030(5) -0.003(4) 0.013(4) -0.004(4)
C8 0.031(5) 0.037(6) 0.027(5) 0.003(4) 0.019(4) -0.001(4)
C9 0.052(6) 0.029(5) 0.023(5) -0.003(4) 0.020(4) -0.011(4)
C10 0.078(8) 0.055(7) 0.037(6) -0.001(5) 0.026(5) -0.024(6)
C11 0.102(9) 0.045(7) 0.032(6) 0.003(5) 0.030(5) -0.021(6)
C12 0.031(5) 0.020(5) 0.018(4) 0.005(4) 0.009(4) 0.000(4)
C13 0.030(5) 0.021(5) 0.021(4) 0.000(4) 0.015(4) 0.003(4)
C14 0.027(5) 0.029(5) 0.022(4) 0.001(4) 0.009(4) -0.003(4)
C15 0.032(6) 0.038(6) 0.018(4) -0.003(4) 0.011(4) -0.001(4)
C16 0.042(6) 0.049(6) 0.028(5) -0.012(4) 0.014(4) 0.001(5)
C17 0.047(6) 0.037(6) 0.047(6) -0.015(5) 0.021(5) -0.004(5)
C18 0.056(6) 0.040(6) 0.036(5) -0.013(5) 0.023(5) 0.004(5)
C19 0.028(5) 0.026(5) 0.029(5) -0.005(4) 0.010(4) -0.003(4)
C20 0.029(5) 0.034(6) 0.034(5) -0.005(4) 0.009(4) 0.001(4)
C21 0.023(5) 0.057(7) 0.037(5) -0.020(5) 0.002(4) -0.005(4)
C22 0.032(6) 0.068(8) 0.042(6) -0.024(5) -0.007(4) 0.005(5)
C23 0.028(5) 0.019(5) 0.022(4) -0.002(4) 0.009(4) 0.002(4)
C24 0.025(5) 0.021(5) 0.022(4) -0.001(4) 0.008(3) 0.005(4)
C25 0.029(5) 0.026(5) 0.021(4) -0.001(4) 0.007(3) -0.005(4)
C26 0.030(5) 0.019(5) 0.026(5) -0.001(4) 0.012(4) 0.003(4)
C27 0.035(5) 0.033(5) 0.029(5) -0.006(4) 0.015(4) 0.011(4)
C28 0.046(6) 0.031(6) 0.048(6) -0.010(5) 0.019(4) 0.002(4)
C29 0.049(6) 0.043(6) 0.034(5) -0.010(5) 0.012(4) 0.003(5)
C30 0.024(5) 0.033(6) 0.028(5) 0.005(4) 0.004(4) 0.001(4)
C31 0.032(6) 0.059(7) 0.042(6) -0.023(5) -0.003(4) -0.003(5)
C32 0.029(5) 0.051(7) 0.030(5) -0.008(5) 0.000(4) 0.003(4)
C33 0.016(5) 0.034(6) 0.042(5) 0.001(4) 0.002(4) -0.001(4)
C34 0.028(5) 0.031(5) 0.025(5) -0.002(4) 0.014(4) 0.000(4)
C35 0.034(5) 0.028(5) 0.034(5) 0.005(4) 0.012(4) -0.007(4)
C36 0.059(7) 0.031(6) 0.044(6) 0.006(5) 0.022(5) -0.009(5)
C37 0.048(6) 0.027(6) 0.045(6) 0.014(4) 0.010(4) -0.003(4)
C38 0.020(4) 0.029(5) 0.025(5) -0.002(4) 0.009(3) -0.001(4)
C39 0.023(5) 0.022(5) 0.026(5) 0.003(4) 0.007(3) 0.002(4)
C40 0.024(5) 0.030(5) 0.020(5) 0.001(4) 0.013(3) -0.003(4)
C41 0.025(5) 0.042(6) 0.025(5) 0.004(4) 0.012(4) 0.006(4)
C42 0.087(8) 0.042(7) 0.040(6) 0.002(5) 0.034(5) -0.010(6)
C43 0.076(8) 0.061(8) 0.027(5) 0.006(5) 0.013(5) -0.009(6)
C44 0.046(6) 0.047(6) 0.022(5) 0.004(4) 0.017(4) -0.009(4)
C45 0.021(4) 0.013(5) 0.020(4) -0.003(4) 0.007(3) 0.004(3)
C46 0.022(5) 0.035(5) 0.031(5) 0.005(4) 0.018(4) 0.005(4)
C47 0.027(5) 0.030(5) 0.024(4) -0.006(4) 0.006(3) 0.007(4)
C48 0.042(6) 0.031(6) 0.046(6) 0.000(5) 0.021(5) 0.001(5)
C49 0.035(5) 0.029(5) 0.038(5) 0.005(4) 0.012(4) 0.003(4)
C50 0.036(7) 0.068(9) 0.136(12) 0.043(8) 0.000(7) -0.001(6)
C51 0.047(8) 0.081(10) 0.238(19) 0.101(12) 0.068(10) 0.037(7)
C52 0.144(16) 0.26(3) 0.34(3) 0.24(2) 0.210(19) 0.157(17)
C53 0.099(12) 0.085(11) 0.24(2) 0.080(13) 0.122(13) 0.039(9)
C54 0.036(6) 0.070(8) 0.061(7) 0.022(6) 0.030(5) 0.016(5)
C55 0.023(5) 0.014(5) 0.020(4) -0.001(4) 0.009(3) 0.000(3)
C56 0.025(5) 0.029(5) 0.027(5) 0.000(4) 0.010(4) -0.011(4)
C57 0.028(5) 0.018(5) 0.021(4) 0.002(4) 0.005(3) 0.003(4)
C58 0.029(5) 0.031(5) 0.027(5) 0.006(4) 0.011(4) 0.007(4)
C59 0.053(7) 0.077(9) 0.060(7) 0.012(6) 0.030(5) 0.012(6)
C60 0.023(5) 0.035(6) 0.048(5) 0.012(5) 0.011(4) 0.000(4)
C61 0.049(7) 0.054(7) 0.064(7) 0.019(6) 0.021(5) 0.014(5)
C62 0.026(5) 0.033(6) 0.033(5) 0.003(4) 0.014(4) 0.010(4)
C63 0.024(5) 0.038(6) 0.047(5) 0.009(4) 0.020(4) 0.005(4)
C64 0.059(7) 0.056(7) 0.078(8) 0.022(6) 0.046(6) 0.010(6)
C65 0.047(7) 0.082(9) 0.082(8) 0.038(7) 0.048(6) 0.019(6)
C086 0.037(6) 0.065(8) 0.045(6) 0.016(5) 0.023(4) 0.018(5)
Cl1 0.0510(18) 0.117(3) 0.078(2) 0.040(2) 0.0148(14) 0.0024(17)
Cl2 0.0624(18) 0.088(2) 0.0438(14) 0.0014(14) 0.0222(12) 0.0163(16)
Cl3 0.079(4) 0.064(4) 0.078(4) -0.018(3) 0.029(3) 0.006(3)
Cl4 0.076(4) 0.065(4) 0.040(3) -0.022(3) 0.031(3) -0.035(3)
Cl5 0.168(7) 0.187(8) 0.134(6) 0.054(5) 0.060(5) 0.014(6)
Cl6 0.134(6) 0.303(12) 0.192(7) -0.095(8) 0.027(5) 0.042(7)
Cl9 0.115(9) 0.166(12) 0.139(10) -0.002(9) 0.048(7) -0.002(8)
Cl11 0.0439(19) 0.0363(19) 0.0419(18) -0.0007(15) 0.0198(14) -0.0021(14)
Cl12 0.158(9) 0.118(8) 0.165(9) -0.013(7) 0.074(7) -0.031(7)
N1 0.025(4) 0.022(4) 0.019(4) 0.007(3) 0.009(3) -0.003(3)
N2 0.024(4) 0.025(4) 0.023(4) 0.000(3) 0.011(3) -0.003(3)
N3 0.018(4) 0.031(4) 0.020(3) -0.001(3) 0.007(3) 0.002(3)
N4 0.029(4) 0.021(4) 0.016(3) 0.003(3) 0.006(3) 0.000(3)
N5 0.035(4) 0.015(4) 0.021(4) -0.001(3) 0.007(3) 0.001(3)
N6 0.032(4) 0.026(4) 0.035(4) -0.002(3) 0.015(3) -0.010(3)
N7 0.054(5) 0.034(5) 0.028(4) 0.004(3) 0.018(3) -0.010(4)
N8 0.035(4) 0.028(4) 0.018(4) 0.000(3) 0.010(3) 0.000(3)
N9 0.027(4) 0.021(4) 0.025(4) 0.000(3) 0.004(3) -0.002(3)
N10 0.029(5) 0.057(5) 0.023(4) -0.019(4) 0.006(3) 0.001(4)
N11 0.034(4) 0.045(5) 0.028(4) -0.013(4) 0.009(3) 0.004(4)
N12 0.043(5) 0.023(4) 0.025(4) -0.006(3) 0.016(3) 0.001(3)
N13 0.022(4) 0.023(4) 0.019(3) 0.001(3) 0.007(3) 0.002(3)
N14 0.024(4) 0.024(4) 0.020(3) -0.001(3) 0.009(3) -0.001(3)
N15 0.036(5) 0.029(4) 0.016(3) -0.002(3) 0.009(3) -0.003(3)
N16 0.033(5) 0.042(5) 0.034(4) -0.015(4) 0.005(3) 0.010(4)
N17 0.033(4) 0.051(5) 0.031(4) -0.019(4) -0.001(3) -0.005(4)
N18 0.021(4) 0.024(4) 0.025(4) -0.002(3) -0.003(3) 0.001(3)
N19 0.020(4) 0.025(4) 0.024(3) 0.009(3) 0.009(3) 0.005(3)
N20 0.051(5) 0.036(5) 0.067(6) 0.030(4) 0.037(4) 0.016(4)
N21 0.047(5) 0.035(5) 0.072(6) 0.021(4) 0.038(4) 0.017(4)
N22 0.031(4) 0.025(4) 0.018(3) 0.002(3) 0.014(3) 0.002(3)
N23 0.027(4) 0.014(4) 0.019(3) 0.004(3) 0.007(3) 0.005(3)
N24 0.025(4) 0.027(4) 0.015(3) 0.001(3) 0.010(3) -0.005(3)
N25 0.024(4) 0.021(4) 0.017(3) 0.007(3) 0.008(3) 0.005(3)
N26 0.025(4) 0.025(4) 0.029(4) 0.001(3) 0.013(3) -0.004(3)
N27 0.026(4) 0.031(4) 0.023(4) 0.006(3) 0.010(3) -0.002(3)
N28 0.060(5) 0.038(5) 0.033(4) 0.005(4) 0.029(4) -0.011(4)
N29 0.050(5) 0.034(5) 0.025(4) 0.010(4) 0.007(3) -0.003(4)
N30 0.025(4) 0.020(4) 0.025(4) 0.005(3) 0.008(3) -0.001(3)
N31 0.029(4) 0.017(4) 0.022(3) -0.007(3) 0.010(3) -0.001(3)
N32 0.023(4) 0.021(4) 0.028(4) -0.001(3) 0.009(3) 0.000(3)
N33 0.023(4) 0.044(5) 0.030(4) 0.005(4) 0.019(3) 0.005(3)
N34 0.088(8) 0.175(13) 0.196(13) 0.140(11) 0.113(9) 0.090(9)
N35 0.028(5) 0.044(6) 0.156(9) 0.054(6) 0.046(5) 0.014(4)
N36 0.032(4) 0.024(4) 0.029(4) 0.004(3) 0.007(3) 0.000(3)
O401 0.092(6) 0.053(5) 0.135(8) -0.019(5) 0.053(6) -0.018(5)

loop_
_atom_type_symbol
_atom_type_description
_atom_type_scat_dispersion_real
_atom_type_scat_dispersion_imag
_atom_type_scat_source
C C 0.0181 0.0091 'International Tables Vol C Tables 4.2.6.8 and 6.1.1.4'
H H 0.0000 0.0000 'International Tables Vol C Tables 4.2.6.8 and 6.1.1.4'
N N 0.0311 0.0180 'International Tables Vol C Tables 4.2.6.8 and 6.1.1.4'
O O 0.0492 0.0322 'International Tables Vol C Tables 4.2.6.8 and 6.1.1.4'
Cl Cl 0.3639 0.7018 'International Tables Vol C Tables 4.2.6.8 and 6.1.1.4'
Co Co -2.3653 3.6143 'International Tables Vol C Tables 4.2.6.8 and 6.1.1.4'

loop_
_geom_angle_atom_site_label_1
_geom_angle_atom_site_label_2
_geom_angle_atom_site_label_3
_geom_angle
_geom_angle_site_symmetry_1
_geom_angle_site_symmetry_3
N1 Co1 N3 93.5(3) . .
N1 Co1 N24 92.4(3) . .
N3 Co1 N24 92.9(3) . .
N1 Co1 N8 82.8(3) . .
N3 Co1 N8 91.3(3) . .
N24 Co1 N8 173.8(3) . .
N1 Co1 N9 174.4(3) . .
N3 Co1 N9 82.3(3) . .
N24 Co1 N9 91.5(3) . .
N8 Co1 N9 93.6(3) . .
N1 Co1 N22 89.1(3) . .
N3 Co1 N22 174.8(3) . .
N24 Co1 N22 82.5(3) . .
N8 Co1 N22 93.5(3) . .
N9 Co1 N22 95.4(3) . .
N31 Co2 N14 92.4(3) . .
N31 Co2 N2 92.9(3) . 7
N14 Co2 N2 93.2(3) . 7
N31 Co2 N15 90.7(3) . .
N14 Co2 N15 82.1(3) . .
N2 Co2 N15 174.3(3) 7 .
N31 Co2 N5 174.4(3) . 7
N14 Co2 N5 90.1(3) . 7
N2 Co2 N5 81.9(3) 7 7
N15 Co2 N5 94.6(3) . 7
N31 Co2 N36 82.0(3) . .
N14 Co2 N36 173.6(3) . .
N2 Co2 N36 90.2(3) 7 .
N15 Co2 N36 94.8(3) . .
N5 Co2 N36 95.7(3) 7 .
N13 Co3 N23 94.9(3) . .
N13 Co3 N25 92.5(3) . .
N23 Co3 N25 93.7(3) . .
N13 Co3 N18 82.0(3) . .
N23 Co3 N18 90.1(3) . .
N25 Co3 N18 173.6(3) . .
N13 Co3 N19 176.2(3) . .
N23 Co3 N19 82.5(3) . .
N25 Co3 N19 90.5(3) . .
N18 Co3 N19 95.2(3) . .
N13 Co3 N30 88.6(3) . .
N23 Co3 N30 175.0(3) . .
N25 Co3 N30 82.6(3) . .
N18 Co3 N30 93.9(3) . .
N19 Co3 N30 94.1(3) . .
N32 Co4 N26 93.3(3) . 7
N32 Co4 N4 93.6(3) . .
N26 Co4 N4 93.6(3) 7 .
N32 Co4 N27 175.2(3) . 7
N26 Co4 N27 83.0(3) 7 7
N4 Co4 N27 89.9(3) . 7
N32 Co4 N33 82.3(3) . .
N26 Co4 N33 89.7(3) 7 .
N4 Co4 N33 174.9(3) . .
N27 Co4 N33 94.4(3) 7 .
N32 Co4 N12 88.5(3) . .
N26 Co4 N12 176.1(3) 7 .
N4 Co4 N12 82.8(3) . .
N27 Co4 N12 95.3(3) 7 .
N33 Co4 N12 94.0(3) . .
N1 C1 N2 110.6(7) . .
C3 C2 N1 107.3(6) . .
C3 C2 C8 139.7(8) . .
N1 C2 C8 112.9(7) . .
N2 C3 C2 108.0(7) . .
N2 C3 C4 113.6(6) . .
C2 C3 C4 138.4(8) . .
N5 C4 N6 126.9(7) . .
N5 C4 C3 112.7(7) . .
N6 C4 C3 120.3(7) . .
N6 C5 C6 109.7(7) . .
C5 C6 C7 110.7(7) . .
N5 C7 C6 111.1(6) . .
N8 C8 N7 126.4(7) . .
N8 C8 C2 113.6(7) . .
N7 C8 C2 120.0(8) . .
N8 C9 C10 111.2(7) . .
C9 C10 C11 110.7(8) . .
N7 C11 C10 107.4(8) . .
N3 C12 N4 110.9(7) . .
N4 C13 C14 108.1(7) . .
N4 C13 C15 113.7(7) . .
C14 C13 C15 138.2(7) . .
C13 C14 N3 108.1(6) . .
C13 C14 C19 139.1(8) . .
N3 C14 C19 112.8(7) . .
N12 C15 N11 125.2(8) . .
N12 C15 C13 113.7(7) . .
N11 C15 C13 121.1(8) . .
N12 C16 C17 110.4(7) . .
C18 C17 C16 107.9(8) . .
N11 C18 C17 110.4(7) . .
N9 C19 N10 125.5(7) . .
N9 C19 C14 114.1(7) . .
N10 C19 C14 120.4(7) . .
N9 C20 C21 110.6(7) . .
C22 C21 C20 109.8(8) . .
N10 C22 C21 108.7(7) . .
N14 C23 N13 111.1(6) . .
N14 C24 C25 106.5(6) . .
N14 C24 C26 114.6(7) . .
C25 C24 C26 138.9(7) . .
N13 C25 C24 107.6(6) . .
N13 C25 C30 113.0(7) . .
C24 C25 C30 139.4(8) . .
N15 C26 N16 125.1(7) . .
N15 C26 C24 113.3(7) . .
N16 C26 C24 121.5(7) . .
N15 C27 C28 112.0(7) . .
C29 C28 C27 110.4(7) . .
N16 C29 C28 109.8(7) . .
N18 C30 N17 126.3(7) . .
N18 C30 C25 112.6(7) . .
N17 C30 C25 120.9(8) . .
C32 C31 N17 109.5(7) . .
C31 C32 C33 110.0(7) . .
N18 C33 C32 111.4(7) . .
N30 C34 N29 124.1(7) . .
N30 C34 C38 112.9(7) . .
N29 C34 C38 123.0(7) . .
N30 C35 C36 110.1(7) . .
C37 C36 C35 109.8(8) . .
N29 C37 C36 108.5(7) . .
N25 C38 C39 106.9(7) . .
N25 C38 C34 114.6(6) . .
C39 C38 C34 138.5(7) . .
N26 C39 C38 107.3(7) . .
N26 C39 C41 113.7(7) . .
C38 C39 C41 139.0(8) . .
N25 C40 N26 110.0(7) . .
N27 C41 N28 126.9(7) . .
N27 C41 C39 113.0(7) . .
N28 C41 C39 120.0(8) . .
N28 C42 C43 108.9(8) . .
C42 C43 C44 110.8(8) . .
N27 C44 C43 110.4(7) . .
N32 C45 N31 110.1(7) . .
C47 C46 N32 107.7(7) . .
C47 C46 C086 139.8(8) . .
N32 C46 C086 112.4(7) . .
C46 C47 N31 107.6(7) . .
C46 C47 C48 140.3(8) . .
N31 C47 C48 112.1(8) . .
N36 C48 N35 123.7(8) . .
N36 C48 C47 115.0(8) . .
N35 C48 C47 121.2(8) . .
N36 C49 C50 110.3(7) . .
C51 C50 C49 110.6(11) . .
N35 C51 C50 111.0(10) . .
C53 C52 N34 115.1(13) . .
C52 C53 C54 123.4(13) . .
N33 C54 C53 111.9(9) . .
N24 C55 N23 111.5(7) . .
N23 C56 C57 107.8(7) . .
N23 C56 C62 112.9(7) . .
C57 C56 C62 139.2(8) . .
N24 C57 C56 106.9(7) . .
N24 C57 C58 113.6(7) . .
C56 C57 C58 139.4(8) . .
N22 C58 N21 126.1(7) . .
N22 C58 C57 114.6(7) . .
N21 C58 C57 119.3(7) . .
N21 C59 C61 109.2(9) . .
N22 C60 C61 111.1(7) . .
C59 C61 C60 111.6(8) . .
N19 C62 N20 125.2(7) . .
N19 C62 C56 113.9(7) . .
N20 C62 C56 120.8(8) . .
N19 C63 C64 110.9(7) . .
C65 C64 C63 112.1(9) . .
C64 C65 N20 107.4(8) . .
N33 C086 N34 126.1(9) . .
N33 C086 C46 114.4(8) . .
N34 C086 C46 119.3(9) . .
O107 Cl4 O555 45.6(18) . .
O561 Cl9 O560 125(6) . .
C1 N1 C2 106.7(6) . .
C1 N1 Co1 138.7(5) . .
C2 N1 Co1 114.5(5) . .
C1 N2 C3 107.3(6) . .
C1 N2 Co2 137.7(5) . 7
C3 N2 Co2 114.4(5) . 7
C12 N3 C14 106.3(6) . .
C12 N3 Co1 138.6(5) . .
C14 N3 Co1 115.0(5) . .
C12 N4 C13 106.6(6) . .
C12 N4 Co4 138.4(5) . .
C13 N4 Co4 113.7(5) . .
C4 N5 C7 118.4(7) . .
C4 N5 Co2 116.0(5) . 7
C7 N5 Co2 124.8(5) . 7
C4 N6 C5 119.5(7) . .
C8 N7 C11 120.0(7) . .
C8 N8 C9 118.6(7) . .
C8 N8 Co1 115.3(5) . .
C9 N8 Co1 125.8(5) . .
C19 N9 C20 118.4(7) . .
C19 N9 Co1 115.2(5) . .
C20 N9 Co1 126.0(5) . .
C19 N10 C22 120.6(7) . .
C15 N11 C18 120.5(7) . .
C15 N12 C16 117.3(7) . .
C15 N12 Co4 113.9(5) . .
C16 N12 Co4 127.0(5) . .
C23 N13 C25 106.3(6) . .
C23 N13 Co3 138.2(5) . .
C25 N13 Co3 115.3(5) . .
C23 N14 C24 108.4(6) . .
C23 N14 Co2 137.3(5) . .
C24 N14 Co2 114.0(5) . .
C26 N15 C27 119.1(6) . .
C26 N15 Co2 115.2(5) . .
C27 N15 Co2 125.3(5) . .
C26 N16 C29 121.2(7) . .
C30 N17 C31 118.6(7) . .
C30 N18 C33 117.5(7) . .
C30 N18 Co3 116.4(5) . .
C33 N18 Co3 126.0(5) . .
C62 N19 C63 118.2(6) . .
C62 N19 Co3 115.7(5) . .
C63 N19 Co3 126.0(5) . .
C62 N20 C65 121.2(8) . .
C58 N21 C59 119.8(7) . .
C58 N22 C60 118.2(7) . .
C58 N22 Co1 114.6(5) . .
C60 N22 Co1 125.6(5) . .
C55 N23 C56 106.6(6) . .
C55 N23 Co3 138.7(5) . .
C56 N23 Co3 114.7(5) . .
C55 N24 C57 107.1(6) . .
C55 N24 Co1 139.0(5) . .
C57 N24 Co1 113.6(5) . .
C40 N25 C38 108.0(6) . .
C40 N25 Co3 137.8(5) . .
C38 N25 Co3 113.8(5) . .
C40 N26 C39 107.8(6) . .
C40 N26 Co4 138.1(6) . 7
C39 N26 Co4 114.1(5) . 7
C41 N27 C44 118.7(7) . .
C41 N27 Co4 115.2(5) . 7
C44 N27 Co4 125.8(5) . 7
C41 N28 C42 117.8(7) . .
C34 N29 C37 121.8(7) . .
C34 N30 C35 118.7(6) . .
C34 N30 Co3 114.7(5) . .
C35 N30 Co3 125.5(5) . .
C45 N31 C47 107.2(6) . .
C45 N31 Co2 137.1(5) . .
C47 N31 Co2 115.5(5) . .
C45 N32 C46 107.4(6) . .
C45 N32 Co4 137.1(5) . .
C46 N32 Co4 115.3(5) . .
C086 N33 C54 118.4(7) . .
C086 N33 Co4 115.3(5) . .
C54 N33 Co4 126.2(6) . .
C086 N34 C52 118.7(11) . .
C48 N35 C51 121.4(8) . .
C48 N36 C49 119.5(7) . .
C48 N36 Co2 115.0(6) . .
C49 N36 Co2 125.2(5) . .

loop_
_geom_bond_atom_site_label_1
_geom_bond_atom_site_label_2
_geom_bond_distance
_geom_bond_site_symmetry_2
Co1 N1 1.895(6) .
Co1 N3 1.904(6) .
Co1 N24 1.917(6) .
Co1 N8 1.949(7) .
Co1 N9 1.958(6) .
Co1 N22 1.959(6) .
Co2 N31 1.903(6) .
Co2 N14 1.904(6) .
Co2 N2 1.910(6) 7
Co2 N15 1.946(6) .
Co2 N5 1.948(6) 7
Co2 N36 1.955(7) .
Co3 N13 1.892(6) .
Co3 N23 1.904(6) .
Co3 N25 1.910(6) .
Co3 N18 1.941(6) .
Co3 N19 1.942(6) .
Co3 N30 1.955(6) .
Co4 N32 1.895(6) .
Co4 N26 1.895(6) 7
Co4 N4 1.896(6) .
Co4 N27 1.934(6) 7
Co4 N33 1.937(6) .
Co4 N12 1.951(6) .
C1 N1 1.333(9) .
C1 N2 1.342(9) .
C2 C3 1.369(10) .
C2 N1 1.382(10) .
C2 C8 1.473(11) .
C3 N2 1.357(9) .
C3 C4 1.466(11) .
C4 N5 1.305(10) .
C4 N6 1.342(10) .
C5 N6 1.469(10) .
C5 C6 1.513(12) .
C6 C7 1.516(11) .
C7 N5 1.463(10) .
C8 N8 1.303(10) .
C8 N7 1.338(10) .
C9 N8 1.464(10) .
C9 C10 1.507(12) .
C10 C11 1.522(14) .
C11 N7 1.453(11) .
C12 N3 1.346(9) .
C12 N4 1.351(10) .
C13 N4 1.368(9) .
C13 C14 1.370(11) .
C13 C15 1.438(11) .
C14 N3 1.375(10) .
C14 C19 1.467(11) .
C15 N12 1.319(10) .
C15 N11 1.350(10) .
C16 N12 1.466(10) .
C16 C17 1.528(12) .
C17 C18 1.510(12) .
C18 N11 1.459(11) .
C19 N9 1.306(10) .
C19 N10 1.335(10) .
C20 N9 1.463(10) .
C20 C21 1.513(11) .
C21 C22 1.497(13) .
C22 N10 1.450(10) .
C23 N14 1.326(9) .
C23 N13 1.338(9) .
C24 N14 1.355(9) .
C24 C25 1.396(11) .
C24 C26 1.439(11) .
C25 N13 1.375(9) .
C25 C30 1.471(11) .
C26 N15 1.309(9) .
C26 N16 1.339(10) .
C27 N15 1.460(10) .
C27 C28 1.521(11) .
C28 C29 1.508(12) .
C29 N16 1.450(11) .
C30 N18 1.308(10) .
C30 N17 1.326(10) .
C31 C32 1.472(12) .
C31 N17 1.491(10) .
C32 C33 1.493(11) .
C33 N18 1.479(9) .
C34 N30 1.329(9) .
C34 N29 1.330(10) .
C34 C38 1.449(11) .
C35 N30 1.451(10) .
C35 C36 1.517(12) .
C36 C37 1.501(12) .
C37 N29 1.463(11) .
C38 N25 1.369(9) .
C38 C39 1.380(10) .
C39 N26 1.364(10) .
C39 C41 1.472(11) .
C40 N25 1.330(10) .
C40 N26 1.335(9) .
C41 N27 1.305(10) .
C41 N28 1.350(10) .
C42 N28 1.463(11) .
C42 C43 1.488(13) .
C43 C44 1.511(12) .
C44 N27 1.463(10) .
C45 N32 1.326(9) .
C45 N31 1.333(9) .
C46 C47 1.348(11) .
C46 N32 1.375(10) .
C46 C086 1.455(12) .
C47 N31 1.375(10) .
C47 C48 1.457(12) .
C48 N36 1.306(11) .
C48 N35 1.337(11) .
C49 N36 1.483(10) .
C49 C50 1.506(13) .
C50 C51 1.471(19) .
C51 N35 1.449(13) .
C52 C53 1.272(19) .
C52 N34 1.490(16) .
C53 C54 1.492(15) .
C54 N33 1.470(11) .
C55 N24 1.322(9) .
C55 N23 1.332(9) .
C56 N23 1.369(10) .
C56 C57 1.375(11) .
C56 C62 1.476(11) .
C57 N24 1.374(10) .
C57 C58 1.452(11) .
C58 N22 1.294(10) .
C58 N21 1.361(10) .
C59 N21 1.470(12) .
C59 C61 1.470(13) .
C60 N22 1.461(10) .
C60 C61 1.515(12) .
C62 N19 1.296(10) .
C62 N20 1.332(10) .
C63 N19 1.467(10) .
C63 C64 1.499(12) .
C64 C65 1.469(13) .
C65 N20 1.483(11) .
C086 N33 1.311(11) .
C086 N34 1.319(13) .
Cl2 O602 1.35(8) .
Cl3 O701 0.77(9) .
Cl4 O107 0.905(13) .
Cl4 O555 1.59(5) .
Cl9 O561 1.25(5) .
Cl9 O560 1.56(16) .
Cl12 O563 1.29(9) .
N2 Co2 1.910(6) 7
N5 Co2 1.948(6) 7
N26 Co4 1.895(6) 7
N27 Co4 1.934(6) 7
